data_4133089
loop_
_publ_author_name
'Carter, Joseph H.'
'Han, Xue'
'Moreau, Florian Y.'
'da Silva, Ivan'
'Nevin, Adam'
'Godfrey, Harry G. W.'
'Tang, Chiu C.'
'Yang, Sihai'
'Schr\"oder, Martin'

_publ_section_title
;
 Exceptional Adsorption and Binding of Sulfur Dioxide in a Robust
 Zirconium-Based Metal-Organic Framework.
;
_journal_issue 46
_journal_name_full 'Journal of the American Chemical Society'
_journal_page_first 15564
_journal_page_last 15567
_journal_paper_doi 10.1021/jacs.8b08433
_journal_volume 140
_journal_year 2018
_chemical_formula_moiety 'C44 H24 N2 O14 Zr3, 7.36(C O2)'
_chemical_formula_sum 'C51.36 H24 N2 O28.72 Zr3'
_chemical_formula_weight 1434.24712
_chemical_name_mineral MFM-601_CO2
_space_group_IT_number 141
_space_group_name_Hall '-I 4bd 2'
_space_group_name_H-M_alt 'I 41/a m d :2'
_symmetry_cell_setting tetragonal
_symmetry_space_group_name_Hall '-I 4bd 2'
_symmetry_space_group_name_H-M 'I 41/a m d :2'
_cell_angle_alpha 90
_cell_angle_beta 90
_cell_angle_gamma 90
_cell_formula_units_Z 8
_cell_length_a 20.6839(3)
_cell_length_b 20.6839(3)
_cell_length_c 66.7301(9)
_cell_measurement_temperature 200
_cell_volume 28548.7(7)
_diffrn_ambient_temperature 200
_diffrn_measurement_device_type 'Diamond I11 Powder Diffractometer'
_diffrn_radiation_type synchrotron
_diffrn_radiation_wavelength 0.826013
_diffrn_source Synchrotron
_exptl_crystal_density_diffrn 0.65261
_pd_meas_scan_method continuous
_pd_proc_ls_prof_R_factor 6.91076901
_pd_proc_ls_prof_wR_expected 2.89991027
_pd_proc_ls_prof_wR_factor 9.57750727
_pd_spec_mounting 'borosilicate capillary'
_pd_spec_mount_mode transmission
_pd_spec_shape cylinder
_refine_ls_goodness_of_fit_all 3.3026909
_refine_ls_R_factor_all 4.98582319
_refine_ls_shift/su_max 0.001
_cod_data_source_file ja8b08433_si_003.cif
_cod_data_source_block MFM-601_CO2
_cod_original_cell_volume 28548.8(10)
_cod_original_sg_symbol_H-M I41/amd:2
_cod_database_code 4133089

loop_
_symmetry_equiv_pos_as_xyz
'x, y, z '
'-x, y, z '
'-x+1/2, -y, z+1/2 '
'-x+1/2, y, -z+1/2 '
'-y+1/4, -x+1/4, -z-1/4 '
'-y+1/4, x-1/4, z+1/4 '
'-y-1/4, -x+1/4, z-1/4 '
'-y-1/4, x-1/4, -z+1/4 '
'y+1/4, -x+1/4, z-1/4 '
'y+1/4, x-1/4, -z+1/4 '
'y-1/4, -x+1/4, -z-1/4 '
'y-1/4, x-1/4, z+1/4 '
'x, -y, -z '
'-x, -y, -z '
'x+1/2, -y, z+1/2 '
'x+1/2, y, -z+1/2 '
'x+1/2, y+1/2, z+1/2 '
'-x+1/2, y+1/2, z+1/2 '
'-x, -y+1/2, z '
'-x, y+1/2, -z '
'-y-1/4, -x-1/4, -z+1/4 '
'-y-1/4, x+1/4, z-1/4 '
'-y+1/4, -x-1/4, z+1/4 '
'-y+1/4, x+1/4, -z-1/4 '
'y-1/4, -x-1/4, z+1/4 '
'y-1/4, x+1/4, -z-1/4 '
'y+1/4, -x-1/4, -z+1/4 '
'y+1/4, x+1/4, z-1/4 '
'x+1/2, -y+1/2, -z+1/2 '
'-x+1/2, -y+1/2, -z+1/2 '
'x, -y+1/2, z '
'x, y+1/2, -z '

loop_
_atom_site_label
_atom_site_type_symbol
_atom_site_symmetry_multiplicity
_atom_site_fract_x
_atom_site_fract_y
_atom_site_fract_z
_atom_site_occupancy
_atom_site_B_iso_or_equiv
C1_1 C 32 0.723(4) 0.294(6) 0.1106(13) 0.50(2) 9(3)
O1_1 O 32 0.749(5) 0.254(7) 0.1011(17) 0.50(2) 9(3)
O2_1 O 32 0.697(5) 0.334(7) 0.1200(17) 0.50(2) 9(3)
C1_2 C 32 0.263(3) 0.294(4) 0.1476(10) 0.38(3) 20(5)
O1_2 O 32 0.296(5) 0.248(4) 0.1467(16) 0.38(3) 20(5)
O2_2 O 32 0.230(5) 0.340(4) 0.1484(16) 0.38(3) 20(5)
C1_3 C 32 0.457(3) 0.3999(18) 0.9836(7) 0.303(8) 20(5)
O1_3 O 32 0.436(5) 0.348(2) 0.9865(14) 0.303(8) 20(5)
O2_3 O 32 0.477(5) 0.452(2) 0.9806(14) 0.303(8) 20(5)
C1_4 C 32 0.289(3) 0.828(2) 0.6812(10) 0.33(2) 20(5)
O1_4 O 32 0.343(3) 0.829(4) 0.6761(16) 0.33(2) 20(5)
O2_4 O 32 0.235(3) 0.826(4) 0.6862(16) 0.33(2) 20(5)
C1_5 C 32 0.365(3) 0.769(8) 0.5311(7) 0.169(9) 5(5)
O1_5 O 32 0.398(5) 0.775(12) 0.5452(11) 0.169(9) 5(5)
O2_5 O 32 0.333(5) 0.762(12) 0.5169(11) 0.169(9) 5(5)
C1_6 C 32 0.247(4) 0.25(3) 0.4450(19) 0.158(13) 5(6)
O1_6 O 32 0.229(6) 0.25(4) 0.428(2) 0.158(13) 5(6)
O2_6 O 32 0.265(6) 0.24(4) 0.461(2) 0.158(13) 5(6)
C7AA C 16 0.0658(7) 0.5 0 1 10.0(5)
C8AA C 32 0.0329(4) 0.4487(8) 0.0077(4) 1 10.0(5)
C6AA C 16 0.1427(12) 0.5 0 1 10.0(5)
C5 C 32 0.1777(12) 0.4686(16) 0.0161(3) 1 10.0(5)
C5AA C 32 0.2449(12) 0.4710(15) 0.0148(3) 1 10.0(5)
C4 C 32 0.2880(12) 0.438(3) 0.0318(6) 1 10.0(5)
C3 C 32 0.3331(14) 0.387(3) 0.0265(11) 1 10.0(5)
C2 C 32 0.3723(14) 0.357(4) 0.0419(14) 1 10.0(5)
C3AA C 32 0.3664(13) 0.378(6) 0.0626(12) 1 10.0(5)
C14 C 32 0.3214(14) 0.429(7) 0.0678(7) 1 10.0(5)
C0AA C 32 0.2822(14) 0.459(5) 0.0524(4) 1 10.0(5)
C7 C 32 0.4016(14) 0.351(8) 0.0764(15) 1 10.0(5)
O2AA O 32 0.4466(19) 0.305(7) 0.0713(19) 1 10.0(5)
O6 O 32 0.3935(19) 0.368(10) 0.0960(13) 1 10.0(5)
H8AA H 32 0.0555(4) 0.4134(11) 0.0129(6) 1 12.0(6)
H5 H 32 0.1551(12) 0.448(3) 0.0264(5) 1 12.0(6)
H3 H 32 0.3368(16) 0.3734(17) 0.0132(12) 1 12.0(6)
H2 H 32 0.4013(17) 0.324(4) 0.0385(17) 1 12.0(6)
H14 H 32 0.3176(16) 0.442(8) 0.0812(6) 1 12.0(6)
H0AA H 32 0.2531(16) 0.492(6) 0.0558(2) 1 12.0(6)
N1b N 16 0.278(2) 0.5 0 1 10.0(5)
ZR1 Zr 8 0.5 0.25 0.09156(17) 1 5.0(2)
ZR2 Zr 16 0.4181(3) 0.3319(3) 0.125 1 5.0(2)
O1 O 16 0.398(3) 0.25 0.1037(7) 1 10.0(5)
O2 O 16 0.5 0.348(3) 0.1059(8) 1 10.0(5)
O0AA O 32 0.285(8) 0.323(10) 0.116(3) 0.5 10.0(5)
